data_7047066
loop_
_publ_author_name
'Da Costa, Rosenildo Correa'
'Rawe, Benjamin W.'
'Tsoureas, Nikolaos'
'Haddow, Mairi F.'
'Sparkes, Hazel Anne'
'Tizzard, Graham J.'
'Coles, Simon'
'Owen, Gareth Richard'

_publ_section_title
;
 Preparation and Reactivity of Rhodium and Iridium Complexes Containing a
 Methylborohydride Based Unit Supported by Two 7-Azaindolyl Heterocycles
;
_journal_name_full 'Dalton Transactions'
_journal_paper_doi 10.1039/C8DT02311E
_journal_year 2018
_chemical_formula_moiety 'C19 H20 B Li N6'
_chemical_formula_sum 'C19 H20 B Li N6'
_chemical_formula_weight 350.16
_chemical_name_systematic
;
 ?
;
_space_group_crystal_system monoclinic
_space_group_IT_number 14
_space_group_name_Hall '-P 2yn'
_space_group_name_H-M_alt 'P 1 21/n 1'
_symmetry_space_group_name_Hall '-P 2yn'
_symmetry_space_group_name_H-M 'P 1 21/n 1'
_atom_sites_solution_hydrogens mixed
_atom_sites_solution_primary direct
_audit_creation_date 2017-08-07
_audit_creation_method
;
Olex2 1.2
(compiled 2017.07.20 svn.r3457 for OlexSys, GUI svn.r5370)
;
_audit_update_record
;
2018-06-05 deposited with the CCDC.
2018-07-13 downloaded from the CCDC.
;
_cell_angle_alpha 90
_cell_angle_beta 94.024(2)
_cell_angle_gamma 90
_cell_formula_units_Z 4
_cell_length_a 8.3408(4)
_cell_length_b 15.0529(6)
_cell_length_c 15.1212(6)
_cell_measurement_reflns_used 7240
_cell_measurement_temperature 100(2)
_cell_measurement_theta_max 27.44
_cell_measurement_theta_min 2.70
_cell_volume 1893.84(14)
_computing_cell_refinement 'Bruker Apex suite'
_computing_data_collection 'Bruker Apex suite'
_computing_data_reduction 'Bruker SAINT'
_computing_molecular_graphics 'Olex2 (Dolomanov et al., 2009)'
_computing_publication_material 'Olex2 (Dolomanov et al., 2009)'
_computing_structure_refinement 'ShelXL (Sheldrick, 2015)'
_computing_structure_solution 'ShelXS-1997 (Sheldrick, 2008)'
_diffrn_ambient_temperature 100(2)
_diffrn_detector 'Bruker area detector'
_diffrn_detector_type 'CCD area detector'
_diffrn_measured_fraction_theta_full 1.000
_diffrn_measured_fraction_theta_max 0.999
_diffrn_measurement_device 'Bruker Apex II kappa CCD area detector'
_diffrn_measurement_device_type 'Bruker Apex II kappa CCD area detector'
_diffrn_measurement_method '\f and \w scans'
_diffrn_radiation_monochromator graphite
_diffrn_radiation_type MoK\a
_diffrn_radiation_wavelength 0.71073
_diffrn_reflns_av_R_equivalents 0.0305
_diffrn_reflns_av_unetI/netI 0.0257
_diffrn_reflns_Laue_measured_fraction_full 1.000
_diffrn_reflns_Laue_measured_fraction_max 0.999
_diffrn_reflns_limit_h_max 10
_diffrn_reflns_limit_h_min -10
_diffrn_reflns_limit_k_max 19
_diffrn_reflns_limit_k_min -17
_diffrn_reflns_limit_l_max 17
_diffrn_reflns_limit_l_min -19
_diffrn_reflns_number 17411
_diffrn_reflns_point_group_measured_fraction_full 1.000
_diffrn_reflns_point_group_measured_fraction_max 0.999
_diffrn_reflns_theta_full 25.242
_diffrn_reflns_theta_max 27.498
_diffrn_reflns_theta_min 1.911
_diffrn_source 'fine-focus sealed tube'
_exptl_absorpt_coefficient_mu 0.076
_exptl_absorpt_correction_T_max 0.7456
_exptl_absorpt_correction_T_min 0.6541
_exptl_absorpt_correction_type multi-scan
_exptl_absorpt_process_details 'SADABS V2008/1'
_exptl_crystal_colour colourless
_exptl_crystal_colour_primary colourless
_exptl_crystal_density_diffrn 1.228
_exptl_crystal_description plate
_exptl_crystal_F_000 736
_exptl_crystal_size_max 0.49
_exptl_crystal_size_mid 0.36
_exptl_crystal_size_min 0.12
_refine_diff_density_max 0.291
_refine_diff_density_min -0.206
_refine_diff_density_rms 0.040
_refine_ls_extinction_method none
_refine_ls_goodness_of_fit_ref 1.045
_refine_ls_hydrogen_treatment mixed
_refine_ls_matrix_type full
_refine_ls_number_parameters 250
_refine_ls_number_reflns 4351
_refine_ls_number_restraints 0
_refine_ls_restrained_S_all 1.045
_refine_ls_R_factor_all 0.0455
_refine_ls_R_factor_gt 0.0375
_refine_ls_shift/su_max 0.001
_refine_ls_shift/su_mean 0.000
_refine_ls_structure_factor_coef Fsqd
_refine_ls_weighting_details 'w=1/[\s^2^(Fo^2^)+(0.0430P)^2^+0.6008P] where P=(Fo^2^+2Fc^2^)/3'
_refine_ls_weighting_scheme calc
_refine_ls_wR_factor_gt 0.0930
_refine_ls_wR_factor_ref 0.0984
_reflns_Friedel_coverage 0.000
_reflns_number_gt 3687
_reflns_number_total 4351
_reflns_threshold_expression 'I > 2\s(I)'
_cod_data_source_file c8dt02311e2.cif
_cod_data_source_block LiNCMe2MeBai
_cod_database_code 7047066
_shelxl_version_number 2013-4
_shelx_space_group_comment
;
The symmetry employed for this shelxl refinement is uniquely defined
by the following loop, which should always be used as a source of
symmetry information in preference to the above space-group names.
They are only intended as comments.
;
_olex2_refinement_description
;
1. Fixed Uiso
 At 1.2 times of:
  All C(H) groups
 At 1.5 times of:
  All B(H) groups, All C(H,H,H) groups
2.a Aromatic/amide H refined with riding coordinates:
 C3(H3), C4(H4), C6(H6), C7(H7), C8(H8), C10(H10), C11(H11), C13(H13),
 C14(H14), C15(H15)
2.b Idealised Me refined as rotating group:
 C1(H1A,H1B,H1C), C17(H17A,H17B,H17C), C19(H19A,H19B,H19C)
;
_olex2_submission_special_instructions 'No special instructions were received'

loop_
_space_group_symop_operation_xyz
'x, y, z'
'-x+1/2, y+1/2, -z+1/2'
'-x, -y, -z'
'x-1/2, -y-1/2, z-1/2'

loop_
_atom_site_label
_atom_site_type_symbol
_atom_site_fract_x
_atom_site_fract_y
_atom_site_fract_z
_atom_site_U_iso_or_equiv
_atom_site_adp_type
_atom_site_occupancy
_atom_site_site_symmetry_order
_atom_site_calc_flag
_atom_site_refinement_flags_posn
Li1 Li 0.0798(2) 0.86952(13) 0.35277(12) 0.0214(4) Uani 1 1 d .
N1 N 0.14461(11) 0.68510(6) 0.46424(6) 0.0176(2) Uani 1 1 d .
N2 N 0.23377(11) 0.83732(6) 0.46055(6) 0.0178(2) Uani 1 1 d .
N3 N -0.10475(11) 0.66837(6) 0.35504(6) 0.01600(19) Uani 1 1 d .
N4 N -0.15525(11) 0.82578(6) 0.35706(6) 0.0186(2) Uani 1 1 d .
N5 N 0.06827(13) 1.00764(7) 0.37450(7) 0.0275(2) Uani 1 1 d .
N6 N 0.13946(12) 0.87718(6) 0.22128(6) 0.0244(2) Uani 1 1 d .
B1 B 0.08299(14) 0.67005(8) 0.36491(8) 0.0161(2) Uani 1 1 d .
H1 H 0.1255(16) 0.7305(9) 0.3267(8) 0.024 Uiso 1 1 d R
C1 C 0.15606(14) 0.57917(8) 0.32813(8) 0.0225(2) Uani 1 1 d .
H1A H 0.1160 0.5286 0.3610 0.034 Uiso 1 1 calc GR
H1B H 0.2736 0.5810 0.3361 0.034 Uiso 1 1 calc GR
H1C H 0.1229 0.5727 0.2650 0.034 Uiso 1 1 calc GR
C2 C 0.22469(12) 0.75763(7) 0.49993(7) 0.0163(2) Uani 1 1 d .
C3 C 0.15888(14) 0.61993(8) 0.52849(8) 0.0236(3) Uani 1 1 d .
H3 H 0.1135 0.5623 0.5214 0.028 Uiso 1 1 calc R
C4 C 0.24565(15) 0.64772(8) 0.60350(8) 0.0254(3) Uani 1 1 d .
H4 H 0.2696 0.6144 0.6561 0.031 Uiso 1 1 calc R
C5 C 0.29277(13) 0.73671(8) 0.58667(7) 0.0196(2) Uani 1 1 d .
C6 C 0.38434(14) 0.80197(8) 0.63206(7) 0.0217(2) Uani 1 1 d .
H6 H 0.4343 0.7911 0.6895 0.026 Uiso 1 1 calc R
C7 C 0.39982(14) 0.88304(8) 0.59045(7) 0.0227(2) Uani 1 1 d .
H7 H 0.4635 0.9286 0.6187 0.027 Uiso 1 1 calc R
C8 C 0.32193(14) 0.89799(7) 0.50699(7) 0.0214(2) Uani 1 1 d .
H8 H 0.3322 0.9551 0.4814 0.026 Uiso 1 1 calc R
C9 C -0.20447(13) 0.74082(7) 0.34943(7) 0.0164(2) Uani 1 1 d .
C10 C -0.20232(13) 0.59503(7) 0.33939(7) 0.0188(2) Uani 1 1 d .
H10 H -0.1639 0.5357 0.3384 0.023 Uiso 1 1 calc R
C11 C -0.36077(13) 0.61798(8) 0.32542(7) 0.0209(2) Uani 1 1 d .
H11 H -0.4491 0.5788 0.3139 0.025 Uiso 1 1 calc R
C12 C -0.36695(13) 0.71233(8) 0.33159(7) 0.0191(2) Uani 1 1 d .
C13 C -0.48521(14) 0.77785(8) 0.32265(8) 0.0240(3) Uani 1 1 d .
H13 H -0.5954 0.7628 0.3114 0.029 Uiso 1 1 calc R
C14 C -0.43643(14) 0.86549(8) 0.33068(8) 0.0259(3) Uani 1 1 d .
H14 H -0.5139 0.9117 0.3249 0.031 Uiso 1 1 calc R
C15 C -0.27400(14) 0.88641(8) 0.34728(8) 0.0228(2) Uani 1 1 d .
H15 H -0.2453 0.9474 0.3520 0.027 Uiso 1 1 calc R
C16 C 0.08622(14) 1.08204(8) 0.38422(7) 0.0231(2) Uani 1 1 d .
C17 C 0.11278(17) 1.17703(8) 0.39645(9) 0.0314(3) Uani 1 1 d .
H17A H 0.1233 1.1907 0.4599 0.047 Uiso 1 1 calc GR
H17B H 0.0215 1.2099 0.3683 0.047 Uiso 1 1 calc GR
H17C H 0.2114 1.1944 0.3694 0.047 Uiso 1 1 calc GR
C18 C 0.14789(15) 0.88057(8) 0.14658(8) 0.0239(3) Uani 1 1 d .
C19 C 0.15718(19) 0.88513(9) 0.05062(8) 0.0357(3) Uani 1 1 d .
H19A H 0.0781 0.8445 0.0217 0.053 Uiso 1 1 calc GR
H19B H 0.2653 0.8681 0.0355 0.053 Uiso 1 1 calc GR
H19C H 0.1343 0.9459 0.0303 0.053 Uiso 1 1 calc GR

loop_
_atom_site_aniso_label
_atom_site_aniso_U_11
_atom_site_aniso_U_22
_atom_site_aniso_U_33
_atom_site_aniso_U_23
_atom_site_aniso_U_13
_atom_site_aniso_U_12
Li1 0.0239(10) 0.0210(10) 0.0189(9) 0.0015(7) -0.0006(7) -0.0011(8)
N1 0.0192(4) 0.0173(5) 0.0158(4) 0.0026(3) -0.0013(3) -0.0019(3)
N2 0.0200(5) 0.0164(4) 0.0167(4) -0.0007(3) -0.0002(3) 0.0003(3)
N3 0.0180(4) 0.0161(4) 0.0138(4) 0.0004(3) 0.0005(3) -0.0012(3)
N4 0.0200(5) 0.0192(5) 0.0167(4) -0.0016(4) 0.0017(3) 0.0013(4)
N5 0.0330(6) 0.0236(6) 0.0251(5) 0.0026(4) -0.0031(4) 0.0012(4)
N6 0.0305(5) 0.0209(5) 0.0218(5) 0.0024(4) 0.0016(4) -0.0043(4)
B1 0.0164(6) 0.0174(6) 0.0143(5) 0.0008(4) -0.0007(4) -0.0009(4)
C1 0.0208(5) 0.0220(6) 0.0246(6) -0.0029(5) 0.0010(4) 0.0013(4)
C2 0.0155(5) 0.0189(5) 0.0145(5) -0.0003(4) 0.0010(4) 0.0012(4)
C3 0.0272(6) 0.0212(6) 0.0218(6) 0.0068(4) -0.0026(5) -0.0062(5)
C4 0.0306(6) 0.0259(6) 0.0190(6) 0.0080(5) -0.0041(5) -0.0049(5)
C5 0.0205(5) 0.0237(6) 0.0144(5) 0.0013(4) -0.0001(4) 0.0010(4)
C6 0.0239(6) 0.0259(6) 0.0147(5) -0.0020(4) -0.0021(4) 0.0021(5)
C7 0.0258(6) 0.0209(6) 0.0207(6) -0.0062(4) -0.0037(4) 0.0004(4)
C8 0.0262(6) 0.0162(5) 0.0214(6) -0.0010(4) -0.0018(4) 0.0006(4)
C9 0.0179(5) 0.0204(5) 0.0111(5) -0.0001(4) 0.0016(4) 0.0005(4)
C10 0.0224(5) 0.0183(5) 0.0157(5) 0.0005(4) 0.0013(4) -0.0040(4)
C11 0.0201(5) 0.0239(6) 0.0188(5) -0.0007(4) 0.0017(4) -0.0055(4)
C12 0.0185(5) 0.0250(6) 0.0140(5) -0.0012(4) 0.0024(4) -0.0019(4)
C13 0.0166(5) 0.0322(7) 0.0232(6) -0.0040(5) 0.0017(4) 0.0008(5)
C14 0.0222(6) 0.0283(6) 0.0272(6) -0.0035(5) 0.0026(5) 0.0077(5)
C15 0.0251(6) 0.0199(6) 0.0235(6) -0.0025(4) 0.0025(4) 0.0032(4)
C16 0.0255(6) 0.0236(6) 0.0200(5) 0.0026(5) 0.0000(4) 0.0022(5)
C17 0.0372(7) 0.0215(6) 0.0359(7) -0.0011(5) 0.0059(6) 0.0000(5)
C18 0.0307(6) 0.0184(6) 0.0226(6) 0.0008(4) 0.0027(5) -0.0038(5)
C19 0.0526(9) 0.0362(7) 0.0187(6) -0.0001(5) 0.0069(6) -0.0095(6)

loop_
_atom_type_symbol
_atom_type_description
_atom_type_scat_dispersion_real
_atom_type_scat_dispersion_imag
_atom_type_scat_source
C C 0.0033 0.0016 'International Tables Vol C Tables 4.2.6.8 and 6.1.1.4'
H H 0.0000 0.0000 'International Tables Vol C Tables 4.2.6.8 and 6.1.1.4'
Li Li -0.0003 0.0001 'International Tables Vol C Tables 4.2.6.8 and 6.1.1.4'
B B 0.0013 0.0007 'International Tables Vol C Tables 4.2.6.8 and 6.1.1.4'
N N 0.0061 0.0033 'International Tables Vol C Tables 4.2.6.8 and 6.1.1.4'

loop_
_geom_angle_atom_site_label_1
_geom_angle_atom_site_label_2
_geom_angle_atom_site_label_3
_geom_angle
N2 Li1 N4 116.02(10)
N2 Li1 N5 98.13(9)
N2 Li1 N6 126.14(10)
N2 Li1 H1 79.0(3)
N4 Li1 N5 104.75(9)
N4 Li1 N6 109.67(9)
N4 Li1 H1 83.0(4)
N5 Li1 H1 172.2(4)
N6 Li1 N5 96.35(9)
N6 Li1 H1 79.8(3)
C2 N1 B1 127.57(9)
C2 N1 C3 105.87(9)
C3 N1 B1 125.27(9)
C2 N2 Li1 120.60(9)
C8 N2 Li1 122.88(9)
C8 N2 C2 114.97(9)
C9 N3 B1 126.35(9)
C9 N3 C10 106.11(9)
C10 N3 B1 127.10(9)
C9 N4 Li1 125.63(9)
C9 N4 C15 114.64(10)
C15 N4 Li1 118.10(9)
C16 N5 Li1 169.61(12)
C18 N6 Li1 169.76(11)
N1 B1 H1 106.0(7)
N1 B1 C1 110.26(9)
N3 B1 N1 110.63(8)
N3 B1 H1 107.9(7)
N3 B1 C1 110.72(9)
C1 B1 H1 111.2(7)
B1 C1 H1A 109.5
B1 C1 H1B 109.5
B1 C1 H1C 109.5
H1A C1 H1B 109.5
H1A C1 H1C 109.5
H1B C1 H1C 109.5
N1 C2 C5 109.73(9)
N2 C2 N1 125.29(9)
N2 C2 C5 124.96(10)
N1 C3 H3 123.8
C4 C3 N1 112.39(10)
C4 C3 H3 123.8
C3 C4 H4 127.0
C3 C4 C5 106.03(10)
C5 C4 H4 127.0
C4 C5 C2 105.95(10)
C6 C5 C2 117.75(10)
C6 C5 C4 136.30(10)
C5 C6 H6 121.2
C7 C6 C5 117.57(10)
C7 C6 H6 121.2
C6 C7 H7 120.0
C6 C7 C8 120.06(10)
C8 C7 H7 120.0
N2 C8 C7 124.55(11)
N2 C8 H8 117.7
C7 C8 H8 117.7
N3 C9 C12 109.65(9)
N4 C9 N3 124.81(10)
N4 C9 C12 125.51(10)
N3 C10 H10 124.0
C11 C10 N3 112.06(10)
C11 C10 H10 124.0
C10 C11 H11 126.8
C10 C11 C12 106.30(10)
C12 C11 H11 126.8
C11 C12 C9 105.86(10)
C13 C12 C9 117.45(10)
C13 C12 C11 136.66(11)
C12 C13 H13 121.2
C14 C13 C12 117.66(11)
C14 C13 H13 121.2
C13 C14 H14 119.8
C13 C14 C15 120.43(11)
C15 C14 H14 119.8
N4 C15 C14 124.30(11)
N4 C15 H15 117.9
C14 C15 H15 117.9
N5 C16 C17 178.80(14)
C16 C17 H17A 109.5
C16 C17 H17B 109.5
C16 C17 H17C 109.5
H17A C17 H17B 109.5
H17A C17 H17C 109.5
H17B C17 H17C 109.5
N6 C18 C19 179.48(15)
C18 C19 H19A 109.5
C18 C19 H19B 109.5
C18 C19 H19C 109.5
H19A C19 H19B 109.5
H19A C19 H19C 109.5
H19B C19 H19C 109.5

loop_
_geom_bond_atom_site_label_1
_geom_bond_atom_site_label_2
_geom_bond_distance
Li1 N2 2.061(2)
Li1 N4 2.074(2)
Li1 N5 2.108(2)
Li1 N6 2.086(2)
Li1 H1 2.168(13)
N1 B1 1.5694(14)
N1 C2 1.3707(14)
N1 C3 1.3800(14)
N2 C2 1.3437(14)
N2 C8 1.3399(14)
N3 B1 1.5627(14)
N3 C9 1.3705(14)
N3 C10 1.3821(14)
N4 C9 1.3457(14)
N4 C15 1.3473(14)
N5 C16 1.1380(16)
N6 C18 1.1377(15)
B1 H1 1.148(13)
B1 C1 1.6124(16)
C1 H1A 0.9800
C1 H1B 0.9800
C1 H1C 0.9800
C2 C5 1.4274(14)
C3 H3 0.9500
C3 C4 1.3674(16)
C4 H4 0.9500
C4 C5 1.4240(16)
C5 C6 1.3950(16)
C6 H6 0.9500
C6 C7 1.3832(16)
C7 H7 0.9500
C7 C8 1.3965(15)
C8 H8 0.9500
C9 C12 1.4289(15)
C10 H10 0.9500
C10 C11 1.3680(16)
C11 H11 0.9500
C11 C12 1.4246(16)
C12 C13 1.3947(16)
C13 H13 0.9500
C13 C14 1.3833(17)
C14 H14 0.9500
C14 C15 1.3964(17)
C15 H15 0.9500
C16 C17 1.4567(17)
C17 H17A 0.9800
C17 H17B 0.9800
C17 H17C 0.9800
C18 C19 1.4602(17)
C19 H19A 0.9800
C19 H19B 0.9800
C19 H19C 0.9800

loop_
_geom_torsion_atom_site_label_1
_geom_torsion_atom_site_label_2
_geom_torsion_atom_site_label_3
_geom_torsion_atom_site_label_4
_geom_torsion
Li1 N2 C2 N1 15.35(16)
Li1 N2 C2 C5 -162.46(10)
Li1 N2 C8 C7 165.38(11)
Li1 N4 C9 N3 13.51(16)
Li1 N4 C9 C12 -164.42(10)
Li1 N4 C15 C14 166.35(11)
N1 C2 C5 C4 -1.76(12)
N1 C2 C5 C6 177.63(10)
N1 C3 C4 C5 -0.69(14)
N2 C2 C5 C4 176.33(10)
N2 C2 C5 C6 -4.27(17)
N3 C9 C12 C11 -0.74(12)
N3 C9 C12 C13 -179.26(9)
N3 C10 C11 C12 0.52(12)
N4 C9 C12 C11 177.45(10)
N4 C9 C12 C13 -1.07(16)
B1 N1 C2 N2 15.84(17)
B1 N1 C2 C5 -166.07(10)
B1 N1 C3 C4 167.39(10)
B1 N3 C9 N4 -4.29(16)
B1 N3 C9 C12 173.91(9)
B1 N3 C10 C11 -173.78(9)
C2 N1 B1 N3 -113.26(11)
C2 N1 B1 C1 123.91(11)
C2 N1 C3 C4 -0.40(14)
C2 N2 C8 C7 -0.45(17)
C2 C5 C6 C7 1.33(16)
C3 N1 B1 N3 81.62(13)
C3 N1 B1 C1 -41.20(14)
C3 N1 C2 N2 -176.75(10)
C3 N1 C2 C5 1.34(12)
C3 C4 C5 C2 1.45(13)
C3 C4 C5 C6 -177.77(13)
C4 C5 C6 C7 -179.51(13)
C5 C6 C7 C8 1.59(17)
C6 C7 C8 N2 -2.19(18)
C8 N2 C2 N1 -178.47(10)
C8 N2 C2 C5 3.73(16)
C9 N3 B1 N1 81.76(12)
C9 N3 B1 C1 -155.68(10)
C9 N3 C10 C11 -0.98(12)
C9 N4 C15 C14 0.11(16)
C9 C12 C13 C14 0.73(15)
C10 N3 B1 N1 -106.83(11)
C10 N3 B1 C1 15.73(14)
C10 N3 C9 N4 -177.17(10)
C10 N3 C9 C12 1.04(11)
C10 C11 C12 C9 0.14(12)
C10 C11 C12 C13 178.22(12)
C11 C12 C13 C14 -177.19(12)
C12 C13 C14 C15 -0.09(17)
C13 C14 C15 N4 -0.37(18)
C15 N4 C9 N3 178.55(10)
C15 N4 C9 C12 0.63(15)
